data_7020431
loop_
_publ_author_name
'Barnes, Nicholas A.'
'Godfrey, Stephen M.'
'Ollerenshaw, Ruth T. A.'
'Khan, Rana Z.'
'Pritchard, Robin G.'

_publ_section_title
;
 Structural isomerism in (p-XC(6)H(4))SeCl(3) and (p-XC(6)H(4))SeBr(3) (X
 = F, Cl) compounds. Co-crystallisation of cis- and trans-dimeric forms of
 (p-ClC(6)H(4))SeCl(2)(\m-Cl)(2)(p-ClC(6)H(4))SeCl(2). A new structural
 modification for the &quot;PhSeBr&quot; reagent, Ph(2)Se(2)Br(2),
 containing an elongated Se-Se bond.
;
_journal_issue 48
_journal_name_full 'Dalton transactions (Cambridge, England : 2003)'
_journal_page_first 14583
_journal_page_last 14593
_journal_paper_doi 10.1039/c2dt31539d
_journal_volume 41
_journal_year 2012
_chemical_compound_source 'synthesis as described'
_chemical_formula_sum 'C6 H4 Br3 F Se'
_chemical_formula_weight 413.78
_space_group_IT_number 15
_symmetry_cell_setting monoclinic
_symmetry_Int_Tables_number 15
_symmetry_space_group_name_Hall '-C 2yc'
_symmetry_space_group_name_H-M 'C 1 2/c 1'
_atom_sites_solution_hydrogens geom
_atom_sites_solution_primary direct
_atom_sites_solution_secondary difmap
_audit_conform_dict_location ftp://ftp.iucr.org/pub/cif_core.dic
_audit_conform_dict_name cif_core.dic
_audit_conform_dict_version 2.4
_audit_creation_date 2012-07-03T23:44:36-00:00
_audit_creation_method 'WinGX routine CIF_UPDATE'
_audit_update_record
;
2012-09-13 # Formatted by publCIF
;
_cell_angle_alpha 90
_cell_angle_beta 97.2360(10)
_cell_angle_gamma 90
_cell_formula_units_Z 16
_cell_length_a 17.7188(6)
_cell_length_b 9.1035(3)
_cell_length_c 23.4934(11)
_cell_measurement_reflns_used 5686
_cell_measurement_temperature 100(2)
_cell_measurement_theta_max 27
_cell_measurement_theta_min 2
_cell_measurement_wavelength 0.71073
_cell_volume 3759.4(3)
_computing_cell_refinement 'HKL Scalepack (Otwinowski & Minor 1997)'
_computing_data_collection 'Collect (Nonius BV, 1997-2000)'
_computing_data_reduction 'HKL Denzo and Scalepack (Otwinowski & Minor 1997)'
_computing_molecular_graphics 'Ortep-3 for Windows (Farrugia, 1997)'
_computing_publication_material 'WinGX publication routines (Farrugia, 1999)'
_computing_structure_refinement 'SHELXL-97 (Sheldrick, 2008)'
_computing_structure_solution 'SIR92 (Giacovazzo et al, 1993)'
_diffrn_ambient_temperature 100(2)
_diffrn_detector 'CCD plate'
_diffrn_detector_area_resol_mean 9
_diffrn_measured_fraction_theta_full 0.994
_diffrn_measured_fraction_theta_max 0.994
_diffrn_measurement_device '95mm CCD camera on \k-goniostat'
_diffrn_measurement_device_type KappaCCD
_diffrn_measurement_method 'CCD rotation images, thick slices'
_diffrn_orient_matrix_type 'by Nonius Collect from scalepack cell'
_diffrn_orient_matrix_UB_11 0.380563E-1
_diffrn_orient_matrix_UB_12 0.162658E-1
_diffrn_orient_matrix_UB_13 -0.02739
_diffrn_orient_matrix_UB_21 -0.304174E-1
_diffrn_orient_matrix_UB_22 -0.642521E-1
_diffrn_orient_matrix_UB_23 -0.288507E-1
_diffrn_orient_matrix_UB_31 -0.293769E-1
_diffrn_orient_matrix_UB_32 0.875994E-1
_diffrn_orient_matrix_UB_33 -0.160754E-1
_diffrn_radiation_monochromator graphite
_diffrn_radiation_probe x-ray
_diffrn_radiation_type MoK\a
_diffrn_radiation_wavelength 0.71073
_diffrn_reflns_av_R_equivalents 0.1175
_diffrn_reflns_av_unetI/netI 0.128
_diffrn_reflns_limit_h_max 21
_diffrn_reflns_limit_h_min -21
_diffrn_reflns_limit_k_max 11
_diffrn_reflns_limit_k_min -11
_diffrn_reflns_limit_l_max 28
_diffrn_reflns_limit_l_min -28
_diffrn_reflns_number 19016
_diffrn_reflns_reduction_process
;
Scaled and merged with Sortav
R.H. Blessing, (1987) Cryst. Rev. 1, 3-58
R.H. Blessing, (1989) J. Appl. Cryst. 22, 396-397
;
_diffrn_reflns_theta_full 25.7
_diffrn_reflns_theta_max 25.7
_diffrn_reflns_theta_min 2.98
_diffrn_source 'Enraf Nonius FR590'
_exptl_absorpt_coefficient_mu 16.698
_exptl_absorpt_correction_T_max 0.5548
_exptl_absorpt_correction_T_min 0.286
_exptl_absorpt_correction_type multi-scan
_exptl_absorpt_process_details
;
Blessing, R. H. (1995) Acta Cryst., A51, 33-38.
;
_exptl_crystal_colour orange
_exptl_crystal_density_diffrn 2.924
_exptl_crystal_density_method 'not measured'
_exptl_crystal_description needle
_exptl_crystal_F_000 3008
_exptl_crystal_size_max 0.1
_exptl_crystal_size_mid 0.06
_exptl_crystal_size_min 0.04
_refine_diff_density_max 1.645
_refine_diff_density_min -2.752
_refine_diff_density_rms 0.381
_refine_ls_extinction_method none
_refine_ls_goodness_of_fit_ref 1.272
_refine_ls_hydrogen_treatment constr
_refine_ls_matrix_type full
_refine_ls_number_parameters 199
_refine_ls_number_reflns 3551
_refine_ls_number_restraints 72
_refine_ls_restrained_S_all 1.262
_refine_ls_R_factor_all 0.1272
_refine_ls_R_factor_gt 0.0803
_refine_ls_shift/su_max 0.006
_refine_ls_shift/su_mean 0.001
_refine_ls_structure_factor_coef Fsqd
_refine_ls_weighting_details 'calc w=1/[\s^2^(Fo^2^)+(0.0607P)^2^+22.1793P] where P=(Fo^2^+2Fc^2^)/3'
_refine_ls_weighting_scheme calc
_refine_ls_wR_factor_gt 0.1792
_refine_ls_wR_factor_ref 0.2001
_reflns_number_gt 2249
_reflns_number_total 3551
_reflns_threshold_expression >2\s(I)
_cod_data_source_file c2dt31539d.txt
_cod_data_source_block r_p-FC6H4SeBr3
_cod_original_sg_symbol_H-M 'C 2/c'
_cod_database_code 7020431

loop_
_symmetry_equiv_pos_as_xyz
'x, y, z'
'-x, y, -z+1/2'
'x+1/2, y+1/2, z'
'-x+1/2, y+1/2, -z+1/2'
'-x, -y, -z'
'x, -y, z-1/2'
'-x+1/2, -y+1/2, -z'
'x+1/2, -y+1/2, z-1/2'

loop_
_atom_site_label
_atom_site_type_symbol
_atom_site_fract_x
_atom_site_fract_y
_atom_site_fract_z
_atom_site_U_iso_or_equiv
_atom_site_adp_type
_atom_site_occupancy
_atom_site_symmetry_multiplicity
_atom_site_calc_flag
_atom_site_refinement_flags
C1 C 0.0808(8) 0.5159(17) 0.3477(6) 0.020(3) Uani 1 1 d U
C2 C 0.0929(9) 0.5315(19) 0.2913(6) 0.029(4) Uani 1 1 d U
H2 H 0.0985 0.6274 0.2764 0.035 Uiso 1 1 calc R
C3 C 0.0973(9) 0.411(2) 0.2552(7) 0.033(4) Uani 1 1 d U
H3 H 0.1045 0.4204 0.216 0.039 Uiso 1 1 calc R
C4 C 0.0902(8) 0.2744(19) 0.2813(6) 0.026(4) Uani 1 1 d U
C5 C 0.0810(9) 0.2543(17) 0.3357(6) 0.023(3) Uani 1 1 d U
H5 H 0.076 0.1582 0.3506 0.028 Uiso 1 1 calc R
C6 C 0.0787(8) 0.3797(18) 0.3713(6) 0.024(3) Uani 1 1 d U
H6 H 0.0758 0.3687 0.4112 0.029 Uiso 1 1 calc R
C7 C 0.2976(8) 0.4387(18) 0.3941(6) 0.022(3) Uani 1 1 d U
C8 C 0.3070(8) 0.453(2) 0.3347(6) 0.027(4) Uani 1 1 d U
H8 H 0.3203 0.5443 0.3194 0.033 Uiso 1 1 calc R
C9 C 0.2965(8) 0.3312(18) 0.3003(6) 0.023(3) Uani 1 1 d U
H9 H 0.3016 0.3374 0.2606 0.028 Uiso 1 1 calc R
C10 C 0.2784(9) 0.1994(19) 0.3243(7) 0.027(4) Uani 1 1 d U
C11 C 0.2731(8) 0.1800(18) 0.3819(6) 0.022(3) Uani 1 1 d U
H11 H 0.263 0.0865 0.3971 0.027 Uiso 1 1 calc R
C12 C 0.2833(8) 0.3054(18) 0.4168(6) 0.025(3) Uani 1 1 d U
H12 H 0.2803 0.2972 0.4567 0.03 Uiso 1 1 calc R
Br1 Br 0.01470(10) 0.8458(2) 0.32653(8) 0.0388(5) Uani 1 1 d .
Br2 Br -0.03225(9) 0.6163(2) 0.43639(7) 0.0345(5) Uani 1 1 d .
Br3 Br 0.38846(9) 0.48322(19) 0.52298(7) 0.0318(4) Uani 1 1 d .
Br4 Br 0.42254(9) 0.7036(2) 0.40631(7) 0.0327(4) Uani 1 1 d .
Br5 Br 0.22448(9) 0.77643(18) 0.36506(6) 0.0278(4) Uani 1 1 d .
Br6 Br 0.17215(8) 0.54509(18) 0.48827(6) 0.0252(4) Uani 1 1 d .
F1 F 0.0926(5) 0.1533(11) 0.2470(4) 0.034(2) Uani 1 1 d .
F2 F 0.2670(5) 0.0849(10) 0.2886(4) 0.032(2) Uani 1 1 d .
Se1 Se 0.07995(9) 0.68587(18) 0.39770(6) 0.0258(4) Uani 1 1 d .
Se2 Se 0.31319(9) 0.61190(18) 0.44342(6) 0.0240(4) Uani 1 1 d .

loop_
_atom_site_aniso_label
_atom_site_aniso_U_11
_atom_site_aniso_U_22
_atom_site_aniso_U_33
_atom_site_aniso_U_23
_atom_site_aniso_U_13
_atom_site_aniso_U_12
C1 0.009(5) 0.026(7) 0.024(6) 0.000(6) 0.000(5) 0.001(5)
C2 0.044(7) 0.024(7) 0.020(6) -0.005(6) 0.001(6) -0.005(6)
C3 0.031(7) 0.039(8) 0.028(7) 0.007(6) 0.002(6) 0.000(7)
C4 0.019(6) 0.030(7) 0.028(7) -0.011(6) 0.000(5) 0.002(6)
C5 0.030(7) 0.014(6) 0.025(6) 0.004(5) -0.001(5) 0.007(6)
C6 0.024(6) 0.030(7) 0.018(6) -0.008(6) 0.001(5) -0.006(6)
C7 0.022(6) 0.021(7) 0.021(6) -0.002(6) -0.005(5) 0.003(6)
C8 0.029(7) 0.030(7) 0.022(6) -0.008(6) -0.001(5) 0.008(6)
C9 0.020(6) 0.028(7) 0.022(6) -0.003(6) 0.001(5) -0.001(6)
C10 0.027(7) 0.030(8) 0.024(6) 0.002(6) -0.002(5) -0.003(6)
C11 0.022(6) 0.024(7) 0.021(6) -0.002(6) 0.000(5) -0.001(6)
C12 0.025(6) 0.029(7) 0.021(6) 0.006(6) 0.002(5) 0.008(6)
Br1 0.0441(10) 0.0311(10) 0.0369(10) 0.0021(8) -0.0112(7) 0.0071(9)
Br2 0.0276(9) 0.0367(11) 0.0389(9) -0.0055(8) 0.0033(7) -0.0013(8)
Br3 0.0361(9) 0.0324(10) 0.0245(8) -0.0026(7) -0.0053(6) 0.0051(8)
Br4 0.0274(9) 0.0329(10) 0.0378(9) -0.0033(8) 0.0039(7) -0.0062(8)
Br5 0.0363(9) 0.0226(9) 0.0237(8) 0.0028(7) 0.0009(6) -0.0032(7)
Br6 0.0269(8) 0.0251(9) 0.0229(8) 0.0001(7) 0.0002(6) -0.0010(7)
F1 0.041(5) 0.023(5) 0.036(5) -0.015(4) 0.004(4) -0.001(5)
F2 0.047(6) 0.023(5) 0.024(5) -0.008(4) -0.002(4) -0.003(5)
Se1 0.0283(8) 0.0247(9) 0.0231(8) -0.0019(7) -0.0019(6) -0.0002(8)
Se2 0.0262(8) 0.0234(9) 0.0217(8) -0.0016(7) 0.0005(6) -0.0019(7)

loop_
_atom_type_symbol
_atom_type_description
_atom_type_scat_dispersion_real
_atom_type_scat_dispersion_imag
_atom_type_scat_source
C C 0.0033 0.0016 'International Tables Vol C Tables 4.2.6.8 and 6.1.1.4'
H H 0 0 'International Tables Vol C Tables 4.2.6.8 and 6.1.1.4'
Br Br -0.2901 2.4595 'International Tables Vol C Tables 4.2.6.8 and 6.1.1.4'
F F 0.0171 0.0103 'International Tables Vol C Tables 4.2.6.8 and 6.1.1.4'
Se Se -0.0929 2.2259 'International Tables Vol C Tables 4.2.6.8 and 6.1.1.4'

loop_
_geom_angle_atom_site_label_1
_geom_angle_atom_site_label_2
_geom_angle_atom_site_label_3
_geom_angle
C6 C1 C2 120.1(14)
C6 C1 Se1 118.4(11)
C2 C1 Se1 120.9(12)
C1 C2 C3 122.0(16)
C1 C2 H2 119
C3 C2 H2 119
C4 C3 C2 114.7(14)
C4 C3 H3 122.6
C2 C3 H3 122.7
C5 C4 F1 118.3(15)
C5 C4 C3 125.3(15)
F1 C4 C3 116.4(14)
C4 C5 C6 118.3(15)
C4 C5 H5 120.8
C6 C5 H5 120.8
C1 C6 C5 119.3(13)
C1 C6 H6 120.4
C5 C6 H6 120.4
C12 C7 C8 120.7(14)
C12 C7 Se2 120.3(11)
C8 C7 Se2 118.8(12)
C9 C8 C7 118.8(16)
C9 C8 H8 120.6
C7 C8 H8 120.6
C8 C9 C10 118.8(14)
C8 C9 H9 120.6
C10 C9 H9 120.6
F2 C10 C11 119.5(14)
F2 C10 C9 116.5(13)
C11 C10 C9 124.1(15)
C10 C11 C12 116.7(15)
C10 C11 H11 121.6
C12 C11 H11 121.6
C7 C12 C11 120.8(14)
C7 C12 H12 119.6
C11 C12 H12 119.6
C1 Se1 Br2 95.1(4)
C1 Se1 Br1 95.8(4)
Br2 Se1 Br1 94.32(8)
C7 Se2 Br4 97.3(4)
C7 Se2 Br3 95.1(4)
Br4 Se2 Br3 93.28(8)
C7 Se2 Br5 90.9(4)
Br4 Se2 Br5 89.23(7)
Br3 Se2 Br5 173.09(8)

loop_
_geom_bond_atom_site_label_1
_geom_bond_atom_site_label_2
_geom_bond_distance
C1 C6 1.36(2)
C1 C2 1.38(2)
C1 Se1 1.944(15)
C2 C3 1.40(2)
C2 H2 0.95
C3 C4 1.40(2)
C3 H3 0.95
C4 C5 1.32(2)
C4 F1 1.370(17)
C5 C6 1.42(2)
C5 H5 0.95
C6 H6 0.95
C7 C12 1.36(2)
C7 C8 1.43(2)
C7 Se2 1.956(15)
C8 C9 1.37(2)
C8 H8 0.95
C9 C10 1.38(2)
C9 H9 0.95
C10 F2 1.337(18)
C10 C11 1.38(2)
C11 C12 1.40(2)
C11 H11 0.95
C12 H12 0.95
Br1 Se1 2.401(2)
Br2 Se1 2.374(2)
Br3 Se2 2.453(2)
Br4 Se2 2.374(2)
Br5 Se2 2.716(2)
